data_4327417
loop_
_publ_author_name
'Dipesh Ghosh'
'Nabanita Kundu'
'Goutam Maity'
'Ki-Young Choi'
'Andrea Caneschi'
'Akira Endo'
'Muktimoy Chaudhury'

_publ_contact_author_address
; Department of Inorganic Chemistry
  Indian Association for the Cultivation of Science
  Kolkata 700 032
  India
;
_publ_contact_author_email icmc@mahendra.iacs.res.in
_publ_contact_author_name 'Dr Muktimoy Chaudhury'
_publ_section_title
;
 Synthesis, Structure, Magnetism, and Spectroscopic Properties of
 Heterobinuclear Copper(II)-Zinc(II) Complexes and Their
 Copper(II)-Copper(II) Analogues in Asymmetric Ligand Environments
;
_journal_name_full 'Inorganic Chemistry'
_journal_page_first 6015
_journal_page_last 6023
_journal_paper_doi 10.1021/ic049449+
_journal_volume 43
_journal_year 2004
_chemical_formula_sum 'C23 H30 Cl Cu N9 O5 S2 Zn'
_chemical_formula_weight 741.04
_chemical_name_systematic
;
 ?
;
_space_group_IT_number 14
_symmetry_cell_setting monoclinic
_symmetry_space_group_name_Hall '-P 2ybc'
_symmetry_space_group_name_H-M 'P 1 21/c 1'
_atom_sites_solution_hydrogens geom
_atom_sites_solution_primary direct
_atom_sites_solution_secondary difmap
_audit_creation_method SHELXL-97
_cell_angle_alpha 90.00
_cell_angle_beta 107.276(6)
_cell_angle_gamma 90.00
_cell_formula_units_Z 4
_cell_length_a 12.1979(11)
_cell_length_b 18.7033(12)
_cell_length_c 14.1060(14)
_cell_measurement_reflns_used 25
_cell_measurement_temperature 293(2)
_cell_measurement_theta_max 21.91
_cell_measurement_theta_min 10.17
_cell_volume 3073.0(5)
_computing_cell_refinement 'CAD4 Express (Enraf Nonius, 1994)'
_computing_data_collection 'CAD4 Express (Enraf Nonius, 1994)'
_computing_data_reduction 'XCAD4 (Harms & Wocadlo, 1995)'
_computing_molecular_graphics 'Ortep-3 for Windows (Farrugia, 1997)'
_computing_publication_material 'WinGX publication routines (Farrugia, 1999)'
_computing_structure_refinement 'SHELXL-97 (Sheldrick, 1997)'
_computing_structure_solution 'SHELXS-97 (Sheldrick, 1997)'
_diffrn_ambient_temperature 293(2)
_diffrn_measured_fraction_theta_full 1.000
_diffrn_measured_fraction_theta_max 1.000
_diffrn_measurement_device_type 'Enraf Nonius CAD4'
_diffrn_measurement_method 'non-profiled omega/2theta scans'
_diffrn_radiation_monochromator graphite
_diffrn_radiation_source 'fine-focus sealed tube'
_diffrn_radiation_type MoK\a
_diffrn_radiation_wavelength 0.71073
_diffrn_reflns_av_R_equivalents 0.0486
_diffrn_reflns_av_sigmaI/netI 0.0606
_diffrn_reflns_limit_h_max 14
_diffrn_reflns_limit_h_min 0
_diffrn_reflns_limit_k_max 0
_diffrn_reflns_limit_k_min -22
_diffrn_reflns_limit_l_max 16
_diffrn_reflns_limit_l_min -16
_diffrn_reflns_number 5667
_diffrn_reflns_theta_full 24.97
_diffrn_reflns_theta_max 24.97
_diffrn_reflns_theta_min 1.75
_diffrn_standards_decay_% 5
_diffrn_standards_interval_time 120
_diffrn_standards_number 3
_exptl_absorpt_coefficient_mu 1.745
_exptl_absorpt_correction_T_max 0.5912
_exptl_absorpt_correction_T_min 0.4805
_exptl_absorpt_correction_type psi-scan
_exptl_absorpt_process_details
;
North A.C.T., Phillips D.C. & Mathews F.S. (1968) Acta. Cryst. A24, 351
Number of psi-scan sets used was   3
Theta correction was applied.
Averaged transmission function was used.
No Fourier smoothing was applied.
;
_exptl_crystal_colour yellow
_exptl_crystal_density_diffrn 1.602
_exptl_crystal_description cylinder
_exptl_crystal_F_000 1516
_exptl_crystal_size_max 0.3
_exptl_crystal_size_mid 0.3
_exptl_crystal_size_min 0.3
_refine_diff_density_max 0.869
_refine_diff_density_min -0.724
_refine_diff_density_rms 0.089
_refine_ls_extinction_method none
_refine_ls_goodness_of_fit_ref 0.994
_refine_ls_hydrogen_treatment mixed
_refine_ls_matrix_type full
_refine_ls_number_parameters 387
_refine_ls_number_reflns 5400
_refine_ls_number_restraints 0
_refine_ls_restrained_S_all 0.994
_refine_ls_R_factor_all 0.1016
_refine_ls_R_factor_gt 0.0490
_refine_ls_shift/su_max 0.000
_refine_ls_shift/su_mean 0.000
_refine_ls_structure_factor_coef Fsqd
_refine_ls_weighting_details 'calc w=1/[\s^2^(Fo^2^)+(0.0876P)^2^+0.0000P] where P=(Fo^2^+2Fc^2^)/3'
_refine_ls_weighting_scheme calc
_refine_ls_wR_factor_gt 0.1229
_refine_ls_wR_factor_ref 0.1426
_reflns_number_gt 3502
_reflns_number_total 5400
_reflns_threshold_expression >2sigma(I)
_cod_data_source_file ic0494492Bsi20040429_091240_1.cif
_cod_data_source_block Compound4
_cod_original_sg_symbol_H-M 'P 21/c'
_cod_database_code 4327417

loop_
_symmetry_equiv_pos_as_xyz
'x, y, z'
'-x, y+1/2, -z+1/2'
'-x, -y, -z'
'x, -y-1/2, z-1/2'

loop_
_atom_site_label
_atom_site_type_symbol
_atom_site_fract_x
_atom_site_fract_y
_atom_site_fract_z
_atom_site_U_iso_or_equiv
_atom_site_adp_type
_atom_site_occupancy
_atom_site_symmetry_multiplicity
_atom_site_calc_flag
_atom_site_refinement_flags
Cu Cu 0.77812(5) 0.06570(3) 0.91646(4) 0.04434(19) Uani 1 1 d .
Zn Zn 0.69516(5) 0.13937(3) 0.69061(4) 0.04626(19) Uani 1 1 d .
S1 S 0.83792(17) -0.04923(9) 1.24065(11) 0.0759(5) Uani 1 1 d .
S2 S 0.74486(13) -0.00839(8) 1.02847(10) 0.0596(4) Uani 1 1 d .
O1 O 0.8064(3) 0.12823(19) 0.8193(2) 0.0549(9) Uani 1 1 d .
N1 N 0.5946(4) 0.0675(2) 0.7254(3) 0.0510(11) Uani 1 1 d .
N2 N 0.6303(4) 0.0380(2) 0.8178(3) 0.0526(11) Uani 1 1 d .
N3 N 0.9285(3) 0.0997(2) 0.9982(3) 0.0471(10) Uani 1 1 d .
N4 N 0.6120(4) 0.2317(2) 0.6437(3) 0.0526(11) Uani 1 1 d .
N5 N 0.6739(4) 0.2907(2) 0.6387(3) 0.0552(11) Uani 1 1 d .
N6 N 0.8452(3) 0.2229(2) 0.6847(3) 0.0479(10) Uani 1 1 d .
N7 N 0.8428(4) 0.1342(2) 0.5624(3) 0.0548(11) Uani 1 1 d .
N8 N 0.7557(4) 0.0996(2) 0.5822(3) 0.0520(10) Uani 1 1 d .
N9 N 0.6476(8) 0.2141(6) 0.3789(6) 0.143(4) Uani 1 1 d .
C1 C 0.7221(7) -0.1108(4) 1.1906(5) 0.094(2) Uani 1 1 d .
H1A H 0.7103 -0.1394 1.2433 0.141 Uiso 1 1 calc R
H1B H 0.7408 -0.1414 1.1429 0.141 Uiso 1 1 calc R
H1C H 0.6532 -0.0847 1.1589 0.141 Uiso 1 1 calc R
C2 C 0.8531(5) 0.0006(3) 1.1383(4) 0.0509(13) Uani 1 1 d .
C3 C 0.9487(5) 0.0413(3) 1.1582(4) 0.0531(13) Uani 1 1 d .
C4 C 1.0391(6) 0.0432(4) 1.2579(4) 0.079(2) Uani 1 1 d .
H4A H 1.0132 0.0717 1.3046 0.095 Uiso 1 1 calc R
H4B H 1.0562 -0.0047 1.2844 0.095 Uiso 1 1 calc R
C5 C 1.1424(6) 0.0761(4) 1.2400(4) 0.083(2) Uani 1 1 d .
H5A H 1.1977 0.0394 1.2371 0.100 Uiso 1 1 calc R
H5B H 1.1788 0.1092 1.2929 0.100 Uiso 1 1 calc R
C6 C 1.1014(5) 0.1150(3) 1.1420(4) 0.0658(16) Uani 1 1 d .
H6A H 1.0967 0.1660 1.1528 0.079 Uiso 1 1 calc R
H6B H 1.1537 0.1070 1.1030 0.079 Uiso 1 1 calc R
C7 C 0.9861(4) 0.0858(3) 1.0898(4) 0.0500(13) Uani 1 1 d .
C8 C 0.9853(4) 0.1428(3) 0.9400(4) 0.0531(13) Uani 1 1 d .
H8A H 1.0352 0.1128 0.9148 0.064 Uiso 1 1 calc R
H8B H 1.0317 0.1796 0.9816 0.064 Uiso 1 1 calc R
C9 C 0.8950(4) 0.1768(3) 0.8546(4) 0.0528(13) Uani 1 1 d .
H9 H 0.8640 0.2184 0.8803 0.063 Uiso 1 1 calc R
C10 C 0.9407(4) 0.2022(3) 0.7719(4) 0.0545(13) Uani 1 1 d .
H10A H 0.9911 0.2428 0.7946 0.065 Uiso 1 1 calc R
H10B H 0.9849 0.1642 0.7538 0.065 Uiso 1 1 calc R
C11 C 0.7962(5) 0.2923(3) 0.6916(4) 0.0605(15) Uani 1 1 d .
H11A H 0.8338 0.3283 0.6627 0.073 Uiso 1 1 calc R
H11B H 0.8077 0.3044 0.7607 0.073 Uiso 1 1 calc R
C12 C 0.6055(7) 0.3442(3) 0.5930(5) 0.0748(18) Uani 1 1 d .
H12 H 0.6285 0.3901 0.5818 0.090 Uiso 1 1 calc R
C13 C 0.4954(7) 0.3186(4) 0.5659(5) 0.085(2) Uani 1 1 d .
H13 H 0.4289 0.3433 0.5327 0.102 Uiso 1 1 calc R
C14 C 0.5036(5) 0.2488(3) 0.5981(4) 0.0654(16) Uani 1 1 d .
H14 H 0.4416 0.2179 0.5891 0.078 Uiso 1 1 calc R
C15 C 0.8662(5) 0.2099(3) 0.5898(4) 0.0604(15) Uani 1 1 d .
H15A H 0.9453 0.2212 0.5948 0.072 Uiso 1 1 calc R
H15B H 0.8167 0.2402 0.5391 0.072 Uiso 1 1 calc R
C16 C 0.8889(6) 0.0953(4) 0.5054(4) 0.0706(17) Uani 1 1 d .
H16 H 0.9494 0.1085 0.4816 0.085 Uiso 1 1 calc R
C17 C 0.8302(7) 0.0317(4) 0.4884(5) 0.083(2) Uani 1 1 d .
H17 H 0.8428 -0.0066 0.4509 0.100 Uiso 1 1 calc R
C18 C 0.7492(5) 0.0360(3) 0.5380(4) 0.0640(16) Uani 1 1 d .
H18 H 0.6975 0.0000 0.5405 0.077 Uiso 1 1 calc R
C19 C 0.4954(5) 0.0375(3) 0.6767(4) 0.0660(16) Uani 1 1 d .
H19 H 0.4528 0.0488 0.6120 0.079 Uiso 1 1 calc R
C20 C 0.4649(6) -0.0118(4) 0.7339(5) 0.090(2) Uani 1 1 d .
H20 H 0.3993 -0.0402 0.7177 0.108 Uiso 1 1 calc R
C21 C 0.5519(6) -0.0105(4) 0.8214(5) 0.087(2) Uani 1 1 d .
H21 H 0.5558 -0.0395 0.8758 0.104 Uiso 1 1 calc R
C22 C 0.5530(10) 0.2082(6) 0.3567(6) 0.114(3) Uani 1 1 d .
C23 C 0.4295(9) 0.1951(6) 0.3253(8) 0.151(4) Uani 1 1 d .
H23A H 0.4137 0.1508 0.2894 0.227 Uiso 1 1 calc R
H23B H 0.3909 0.2334 0.2833 0.227 Uiso 1 1 calc R
H23C H 0.4026 0.1923 0.3827 0.227 Uiso 1 1 calc R
Cl Cl 0.19527(13) 0.19278(8) 0.50522(12) 0.0663(4) Uani 1 1 d .
O2 O 0.2181(17) 0.2299(11) 0.5909(17) 0.132(7) Uiso 0.40 1 d P
O2' O 0.1604(12) 0.1993(7) 0.5929(7) 0.124(4) Uani 0.60 1 d P
O3 O 0.0875(5) 0.1755(3) 0.4412(5) 0.127(2) Uani 1 1 d .
O4 O 0.2755(4) 0.1377(3) 0.5158(5) 0.122(2) Uani 1 1 d .
O5 O 0.2416(14) 0.2611(8) 0.5096(12) 0.091(5) Uiso 0.40 1 d P
O5' O 0.2282(8) 0.2479(5) 0.4493(8) 0.100(3) Uani 0.60 1 d P

loop_
_atom_site_aniso_label
_atom_site_aniso_U_11
_atom_site_aniso_U_22
_atom_site_aniso_U_33
_atom_site_aniso_U_23
_atom_site_aniso_U_13
_atom_site_aniso_U_12
Cu 0.0499(4) 0.0465(3) 0.0351(3) 0.0016(3) 0.0102(3) -0.0017(3)
Zn 0.0505(4) 0.0479(3) 0.0373(3) 0.0048(3) 0.0082(2) -0.0085(3)
S1 0.1063(13) 0.0833(11) 0.0396(8) 0.0092(7) 0.0242(8) -0.0010(10)
S2 0.0698(9) 0.0651(9) 0.0421(7) 0.0087(7) 0.0139(7) -0.0057(7)
O1 0.053(2) 0.067(2) 0.0371(18) 0.0054(16) 0.0012(16) -0.0208(18)
N1 0.051(3) 0.057(3) 0.042(2) 0.008(2) 0.010(2) -0.012(2)
N2 0.051(3) 0.060(3) 0.043(2) 0.015(2) 0.008(2) -0.013(2)
N3 0.050(2) 0.053(2) 0.035(2) -0.0027(19) 0.0077(19) 0.001(2)
N4 0.056(3) 0.049(2) 0.053(3) 0.004(2) 0.017(2) -0.004(2)
N5 0.066(3) 0.047(3) 0.051(3) 0.003(2) 0.014(2) -0.002(2)
N6 0.049(2) 0.051(3) 0.043(2) 0.0013(19) 0.013(2) -0.007(2)
N7 0.066(3) 0.062(3) 0.037(2) 0.000(2) 0.017(2) -0.010(2)
N8 0.057(3) 0.057(3) 0.039(2) -0.003(2) 0.010(2) -0.010(2)
N9 0.114(6) 0.224(10) 0.086(5) 0.029(6) 0.022(5) -0.029(7)
C1 0.138(7) 0.086(5) 0.060(4) 0.010(4) 0.033(4) -0.018(5)
C2 0.066(3) 0.050(3) 0.037(3) 0.006(2) 0.015(2) 0.015(3)
C3 0.068(4) 0.052(3) 0.035(3) -0.001(2) 0.008(3) 0.014(3)
C4 0.093(5) 0.083(4) 0.044(3) 0.004(3) -0.006(3) 0.003(4)
C5 0.074(4) 0.116(6) 0.047(4) -0.001(4) -0.001(3) 0.012(4)
C6 0.069(4) 0.066(4) 0.054(3) -0.009(3) 0.004(3) 0.005(3)
C7 0.055(3) 0.044(3) 0.043(3) -0.009(2) 0.003(2) 0.012(2)
C8 0.048(3) 0.058(3) 0.049(3) -0.002(3) 0.007(2) -0.003(3)
C9 0.046(3) 0.057(3) 0.053(3) 0.000(3) 0.010(2) -0.006(3)
C10 0.050(3) 0.066(3) 0.046(3) -0.004(3) 0.011(2) -0.011(3)
C11 0.076(4) 0.050(3) 0.057(3) -0.003(3) 0.022(3) -0.015(3)
C12 0.108(6) 0.048(3) 0.066(4) 0.010(3) 0.022(4) 0.011(4)
C13 0.091(5) 0.069(4) 0.081(5) 0.001(4) 0.004(4) 0.022(4)
C14 0.059(4) 0.065(4) 0.067(4) 0.000(3) 0.010(3) 0.004(3)
C15 0.067(4) 0.070(4) 0.047(3) 0.008(3) 0.022(3) -0.018(3)
C16 0.075(4) 0.093(5) 0.047(3) -0.007(3) 0.024(3) 0.002(4)
C17 0.106(5) 0.091(5) 0.051(4) -0.016(3) 0.020(4) 0.015(4)
C18 0.082(4) 0.055(3) 0.044(3) -0.011(3) 0.003(3) -0.007(3)
C19 0.052(3) 0.080(4) 0.054(3) 0.015(3) -0.001(3) -0.019(3)
C20 0.067(4) 0.099(5) 0.086(5) 0.029(4) -0.005(4) -0.034(4)
C21 0.076(4) 0.098(5) 0.076(5) 0.028(4) 0.006(4) -0.036(4)
C22 0.110(7) 0.166(9) 0.070(5) -0.001(5) 0.033(5) -0.004(7)
C23 0.121(8) 0.218(12) 0.124(8) -0.028(8) 0.050(7) 0.002(8)
Cl 0.0633(9) 0.0567(8) 0.0719(10) 0.0037(7) 0.0092(8) 0.0027(7)
O2' 0.150(10) 0.160(10) 0.074(6) 0.014(6) 0.052(7) 0.006(9)
O3 0.088(4) 0.120(4) 0.142(5) 0.009(4) -0.011(4) -0.005(3)
O4 0.090(4) 0.067(3) 0.187(6) -0.001(3) 0.007(4) 0.026(3)
O5' 0.096(6) 0.097(6) 0.111(8) 0.044(6) 0.039(6) -0.001(5)

loop_
_atom_type_symbol
_atom_type_description
_atom_type_scat_dispersion_real
_atom_type_scat_dispersion_imag
_atom_type_scat_source
C C 0.0033 0.0016 'International Tables Vol C Tables 4.2.6.8 and 6.1.1.4'
H H 0.0000 0.0000 'International Tables Vol C Tables 4.2.6.8 and 6.1.1.4'
Cl Cl 0.1484 0.1585 'International Tables Vol C Tables 4.2.6.8 and 6.1.1.4'
Cu Cu 0.3201 1.2651 'International Tables Vol C Tables 4.2.6.8 and 6.1.1.4'
N N 0.0061 0.0033 'International Tables Vol C Tables 4.2.6.8 and 6.1.1.4'
O O 0.0106 0.0060 'International Tables Vol C Tables 4.2.6.8 and 6.1.1.4'
S S 0.1246 0.1234 'International Tables Vol C Tables 4.2.6.8 and 6.1.1.4'
Zn Zn 0.2839 1.4301 'International Tables Vol C Tables 4.2.6.8 and 6.1.1.4'

loop_
_geom_angle_atom_site_label_1
_geom_angle_atom_site_label_2
_geom_angle_atom_site_label_3
_geom_angle
O1 Cu N3 83.50(15)
O1 Cu N2 88.65(15)
N3 Cu N2 172.03(17)
O1 Cu S2 179.28(12)
N3 Cu S2 96.91(13)
N2 Cu S2 90.93(12)
O1 Zn N1 90.45(15)
O1 Zn N4 123.19(17)
N1 Zn N4 112.04(18)
O1 Zn N8 111.03(17)
N1 Zn N8 109.23(18)
N4 Zn N8 109.14(17)
O1 Zn N6 76.98(14)
N1 Zn N6 167.43(15)
N4 Zn N6 75.44(16)
N8 Zn N6 76.28(16)
C2 S1 C1 106.1(3)
C2 S2 Cu 109.0(2)
C9 O1 Cu 115.5(3)
C9 O1 Zn 121.5(3)
Cu O1 Zn 121.04(16)
C7 N3 C8 117.5(4)
C7 N3 Cu 130.9(4)
C8 N3 Cu 111.4(3)
C11 N6 C15 113.6(4)
C11 N6 C10 114.9(4)
C15 N6 C10 114.4(4)
C11 N6 Zn 104.1(3)
C15 N6 Zn 105.3(3)
C10 N6 Zn 102.7(3)
C12 N5 N4 111.0(5)
C12 N5 C11 128.8(5)
N4 N5 C11 119.6(4)
C14 N4 N5 105.6(4)
C14 N4 Zn 134.4(4)
N5 N4 Zn 118.9(3)
C16 N7 N8 111.4(5)
C16 N7 C15 127.0(5)
N8 N7 C15 120.8(4)
C18 N8 N7 105.9(5)
C18 N8 Zn 134.0(4)
N7 N8 Zn 117.9(3)
C19 N1 N2 107.9(4)
C19 N1 Zn 134.2(4)
N2 N1 Zn 117.8(3)
C21 N2 N1 106.5(4)
C21 N2 Cu 131.5(4)
N1 N2 Cu 122.0(3)
C3 C2 S2 128.8(4)
C3 C2 S1 114.8(4)
S2 C2 S1 116.4(3)
C2 C3 C7 127.6(5)
C2 C3 C4 123.7(5)
C7 C3 C4 108.6(5)
C5 C4 C3 105.9(5)
C4 C5 C6 106.6(5)
C7 C6 C5 106.5(5)
N3 C7 C3 126.3(5)
N3 C7 C6 124.9(5)
C3 C7 C6 108.8(5)
N3 C8 C9 109.0(4)
O1 C9 C8 108.5(4)
O1 C9 C10 110.8(4)
C8 C9 C10 113.5(4)
N6 C10 C9 110.3(4)
N6 C11 N5 109.2(4)
N5 C12 C13 106.9(6)
C12 C13 C14 105.7(6)
N4 C14 C13 110.7(6)
N6 C15 N7 109.2(4)
N7 C16 C17 106.8(6)
C16 C17 C18 106.1(6)
N8 C18 C17 109.8(6)
N1 C19 C20 110.5(5)
C19 C20 C21 104.5(5)
N2 C21 C20 110.6(6)
N9 C22 C23 175.7(13)
O2 Cl O5 61.0(9)
O2 Cl O3 127.1(9)
O5 Cl O3 122.3(7)
O2 Cl O4 109.4(9)
O5 Cl O4 114.2(7)
O3 Cl O4 113.2(4)
O2 Cl O5' 96.2(10)
O5 Cl O5' 35.3(6)
O3 Cl O5' 100.1(5)
O4 Cl O5' 106.7(5)
O2 Cl O2' 38.3(8)
O5 Cl O2' 96.1(8)
O3 Cl O2' 96.6(6)
O4 Cl O2' 110.5(6)
O5' Cl O2' 128.6(7)
O2' O2 Cl 75.6(17)
O2' O2 O5 130(2)
Cl O2 O5 61.0(12)
O2 O2' Cl 66.1(16)
O5' O5 O2 132(2)
O5' O5 Cl 74.7(14)
O2 O5 Cl 58.0(11)
O5 O5' Cl 70.1(13)

loop_
_geom_bond_atom_site_label_1
_geom_bond_atom_site_label_2
_geom_bond_distance
Cu O1 1.910(3)
Cu N3 1.960(4)
Cu N2 1.991(4)
Cu S2 2.2275(15)
Zn O1 1.927(3)
Zn N1 1.977(4)
Zn N4 2.012(4)
Zn N8 2.027(4)
Zn N6 2.427(4)
S1 C2 1.773(5)
S1 C1 1.798(8)
S2 C2 1.720(5)
O1 C9 1.387(6)
N3 C7 1.301(6)
N3 C8 1.463(6)
N6 C11 1.444(6)
N6 C15 1.456(6)
N6 C10 1.473(6)
N5 C12 1.340(7)
N5 N4 1.351(6)
N5 C11 1.457(7)
N4 C14 1.326(7)
N7 C16 1.327(7)
N7 N8 1.343(6)
N7 C15 1.472(7)
N8 C18 1.333(6)
N1 C19 1.326(6)
N1 N2 1.362(5)
N2 C21 1.330(7)
N9 C22 1.108(11)
C2 C3 1.350(8)
C3 C7 1.447(8)
C3 C4 1.508(7)
C4 C5 1.490(9)
C5 C6 1.510(8)
C6 C7 1.483(8)
C8 C9 1.510(7)
C9 C10 1.510(7)
C12 C13 1.369(9)
C13 C14 1.377(8)
C16 C17 1.371(9)
C17 C18 1.373(9)
C19 C20 1.348(8)
C20 C21 1.368(9)
C22 C23 1.460(13)
Cl O2 1.35(2)
Cl O5 1.391(16)
Cl O3 1.394(5)
Cl O4 1.397(5)
Cl O5' 1.427(8)
Cl O2' 1.428(10)
O2 O2' 0.914(18)
O2 O5 1.39(2)
O5 O5' 0.854(15)

loop_
_geom_torsion_atom_site_label_1
_geom_torsion_atom_site_label_2
_geom_torsion_atom_site_label_3
_geom_torsion_atom_site_label_4
_geom_torsion
O1 Cu S2 C2 129(9)
N3 Cu S2 C2 5.2(2)
N2 Cu S2 C2 -176.3(2)
N3 Cu O1 C9 -14.3(4)
N2 Cu O1 C9 167.1(4)
S2 Cu O1 C9 -139(9)
N3 Cu O1 Zn -178.9(2)
N2 Cu O1 Zn 2.5(2)
S2 Cu O1 Zn 57(9)
N1 Zn O1 C9 -166.1(4)
N4 Zn O1 C9 -49.1(4)
N8 Zn O1 C9 83.1(4)
N6 Zn O1 C9 13.6(4)
N1 Zn O1 Cu -2.4(2)
N4 Zn O1 Cu 114.6(2)
N8 Zn O1 Cu -113.3(2)
N6 Zn O1 Cu 177.2(2)
O1 Cu N3 C7 177.4(5)
N2 Cu N3 C7 -172.6(11)
S2 Cu N3 C7 -3.2(5)
O1 Cu N3 C8 -8.3(3)
N2 Cu N3 C8 1.7(15)
S2 Cu N3 C8 171.1(3)
O1 Zn N6 C11 -107.2(3)
N1 Zn N6 C11 -105.4(8)
N4 Zn N6 C11 22.7(3)
N8 Zn N6 C11 137.0(3)
O1 Zn N6 C15 133.0(4)
N1 Zn N6 C15 134.8(7)
N4 Zn N6 C15 -97.2(3)
N8 Zn N6 C15 17.2(3)
O1 Zn N6 C10 12.9(3)
N1 Zn N6 C10 14.7(9)
N4 Zn N6 C10 142.8(3)
N8 Zn N6 C10 -102.9(3)
C12 N5 N4 C14 1.5(6)
C11 N5 N4 C14 173.5(5)
C12 N5 N4 Zn 171.1(4)
C11 N5 N4 Zn -16.9(6)
O1 Zn N4 C14 -134.8(5)
N1 Zn N4 C14 -28.8(6)
N8 Zn N4 C14 92.3(5)
N6 Zn N4 C14 161.8(6)
O1 Zn N4 N5 59.3(4)
N1 Zn N4 N5 165.2(3)
N8 Zn N4 N5 -73.7(4)
N6 Zn N4 N5 -4.1(3)
C16 N7 N8 C18 1.6(6)
C15 N7 N8 C18 172.7(4)
C16 N7 N8 Zn 167.2(4)
C15 N7 N8 Zn -21.7(6)
O1 Zn N8 C18 91.8(5)
N1 Zn N8 C18 -6.4(6)
N4 Zn N8 C18 -129.2(5)
N6 Zn N8 C18 161.8(5)
O1 Zn N8 N7 -68.7(4)
N1 Zn N8 N7 -167.0(3)
N4 Zn N8 N7 70.2(4)
N6 Zn N8 N7 1.3(3)
O1 Zn N1 C19 -176.6(6)
N4 Zn N1 C19 57.0(6)
N8 Zn N1 C19 -64.1(6)
N6 Zn N1 C19 -178.3(6)
O1 Zn N1 N2 1.1(4)
N4 Zn N1 N2 -125.3(4)
N8 Zn N1 N2 113.6(4)
N6 Zn N1 N2 -0.6(10)
C19 N1 N2 C21 1.2(7)
Zn N1 N2 C21 -177.1(4)
C19 N1 N2 Cu 178.7(4)
Zn N1 N2 Cu 0.4(5)
O1 Cu N2 C21 175.1(6)
N3 Cu N2 C21 165.1(12)
S2 Cu N2 C21 -4.4(6)
O1 Cu N2 N1 -1.6(4)
N3 Cu N2 N1 -11.6(15)
S2 Cu N2 N1 178.9(4)
Cu S2 C2 C3 -3.6(6)
Cu S2 C2 S1 175.6(2)
C1 S1 C2 C3 -169.1(4)
C1 S1 C2 S2 11.6(4)
S2 C2 C3 C7 -2.7(8)
S1 C2 C3 C7 178.1(4)
S2 C2 C3 C4 -178.6(5)
S1 C2 C3 C4 2.2(7)
C2 C3 C4 C5 163.5(6)
C7 C3 C4 C5 -13.0(7)
C3 C4 C5 C6 18.9(7)
C4 C5 C6 C7 -17.9(7)
C8 N3 C7 C3 -176.5(5)
Cu N3 C7 C3 -2.5(8)
C8 N3 C7 C6 5.0(7)
Cu N3 C7 C6 179.0(4)
C2 C3 C7 N3 6.8(9)
C4 C3 C7 N3 -176.8(5)
C2 C3 C7 C6 -174.5(5)
C4 C3 C7 C6 1.9(6)
C5 C6 C7 N3 -171.4(5)
C5 C6 C7 C3 9.9(6)
C7 N3 C8 C9 -157.9(4)
Cu N3 C8 C9 27.0(5)
Cu O1 C9 C8 32.4(5)
Zn O1 C9 C8 -163.1(3)
Cu O1 C9 C10 157.6(3)
Zn O1 C9 C10 -37.9(6)
N3 C8 C9 O1 -37.6(6)
N3 C8 C9 C10 -161.2(4)
C11 N6 C10 C9 78.4(5)
C15 N6 C10 C9 -147.5(5)
Zn N6 C10 C9 -33.9(5)
O1 C9 C10 N6 47.8(6)
C8 C9 C10 N6 170.1(4)
C15 N6 C11 N5 78.5(5)
C10 N6 C11 N5 -147.1(4)
Zn N6 C11 N5 -35.6(4)
C12 N5 C11 N6 -151.2(5)
N4 N5 C11 N6 38.4(6)
N4 N5 C12 C13 -1.0(7)
C11 N5 C12 C13 -172.1(5)
N5 C12 C13 C14 0.2(8)
N5 N4 C14 C13 -1.3(7)
Zn N4 C14 C13 -168.6(5)
C12 C13 C14 N4 0.7(8)
C11 N6 C15 N7 -143.7(5)
C10 N6 C15 N7 81.6(5)
Zn N6 C15 N7 -30.4(5)
C16 N7 C15 N6 -153.1(5)
N8 N7 C15 N6 37.3(7)
N8 N7 C16 C17 -0.9(7)
C15 N7 C16 C17 -171.4(5)
N7 C16 C17 C18 -0.1(7)
N7 N8 C18 C17 -1.7(6)
Zn N8 C18 C17 -163.8(4)
C16 C17 C18 N8 1.1(7)
N2 N1 C19 C20 -0.6(7)
Zn N1 C19 C20 177.3(5)
N1 C19 C20 C21 -0.2(9)
N1 N2 C21 C20 -1.4(8)
Cu N2 C21 C20 -178.5(5)
C19 C20 C21 N2 1.0(9)
O5 Cl O2 O2' 154(2)
O3 Cl O2 O2' 43(2)
O4 Cl O2 O2' -98.8(16)
O5' Cl O2 O2' 151.1(16)
O3 Cl O2 O5 -110.3(11)
O4 Cl O2 O5 107.5(10)
O5' Cl O2 O5 -2.7(11)
O2' Cl O2 O5 -154(2)
O5 O2 O2' Cl 30(2)
O5 Cl O2' O2 -22.9(19)
O3 Cl O2' O2 -146.5(18)
O4 Cl O2' O2 95.7(18)
O5' Cl O2' O2 -38(2)
O2' O2 O5 O5' -28(5)
Cl O2 O5 O5' 6(3)
O2' O2 O5 Cl -34(3)
O2 Cl O5 O5' -175(2)
O3 Cl O5 O5' -57.6(16)
O4 Cl O5 O5' 84.9(14)
O2' Cl O5 O5' -159.4(14)
O3 Cl O5 O2 117.8(11)
O4 Cl O5 O2 -99.6(11)
O5' Cl O5 O2 175(2)
O2' Cl O5 O2 16.0(13)
O2 O5 O5' Cl -5(2)
O2 Cl O5' O5 4.0(17)
O3 Cl O5' O5 133.5(14)
O4 Cl O5' O5 -108.4(15)
O2' Cl O5' O5 26.6(18)
